data_2203972
loop_
_publ_author_name
'Zhang, Xian-Ming'
'Fang, Rui-Qin'
'Ng, Seik Weng'

_publ_section_title
;Rerefinement of
 poly[[tetra-\m-oxo-dioxobis(1,10-phenanthroline-\k^2^<i>N,N</i>)dimolybdenum(VI)iron(II)]-di-\m-oxo]
 in the centrosymmetric space group <i>P</i>2~1~/<i>m</i>
;
_journal_issue 8
_journal_name_full 'Acta Crystallographica Section E'
_journal_page_first m1049
_journal_page_last m1050
_journal_paper_doi 10.1107/S1600536804015685
_journal_volume 60
_journal_year 2004
_chemical_formula_iupac '[Fe2 Mo2 O8 (C12 H8 N2)2]'
_chemical_formula_moiety '2C12 H8 N2 Fe, 2Mo O4'
_chemical_formula_sum 'C24 H16 Fe2 Mo2 N4 O8'
_chemical_formula_weight 791.99
_chemical_name_systematic
;
Dimolybdato(VI)bis[(1,10-phenanthroline)iron(II)]
;
_space_group_IT_number 11
_symmetry_cell_setting monoclinic
_symmetry_space_group_name_Hall '-P 2yb'
_symmetry_space_group_name_H-M 'P 1 21/m 1'
_atom_sites_solution_hydrogens geom
_atom_sites_solution_primary direct
_atom_sites_solution_secondary difmap
_audit_creation_method SHELXL-97
_cell_angle_alpha 90.00
_cell_angle_beta 100.437(2)
_cell_angle_gamma 90.00
_cell_formula_units_Z 1
_cell_length_a 8.8730(10)
_cell_length_b 6.5670(10)
_cell_length_c 10.629(2)
_cell_measurement_reflns_used 2636
_cell_measurement_temperature 293(2)
_cell_measurement_theta_max 27.6
_cell_measurement_theta_min 2.3
_cell_volume 609.09(16)
_computing_cell_refinement 'SAINT (Bruker, 2002)'
_computing_data_collection 'SMART (Bruker, 2002)'
_computing_data_reduction SAINT
_computing_molecular_graphics 'OPTEPII (Johnson, 1976)'
_computing_publication_material SHELXL97
_computing_structure_refinement 'SHELXL97 (Sheldrick, 1997)'
_computing_structure_solution 'atomic coordinates taken from the Zn analog (Hagrman & Zubieta, 1999)'
_diffrn_ambient_temperature 293(2)
_diffrn_measured_fraction_theta_full 0.97
_diffrn_measured_fraction_theta_max 0.97
_diffrn_measurement_device_type 'Bruker APEX area-detector'
_diffrn_measurement_method '\f and \w'
_diffrn_radiation_monochromator graphite
_diffrn_radiation_source 'fine-focus sealed tube'
_diffrn_radiation_type MoK\a
_diffrn_radiation_wavelength 0.71073
_diffrn_reflns_av_R_equivalents 0.025
_diffrn_reflns_av_sigmaI/netI 0.028
_diffrn_reflns_limit_h_max 11
_diffrn_reflns_limit_h_min -11
_diffrn_reflns_limit_k_max 8
_diffrn_reflns_limit_k_min -8
_diffrn_reflns_limit_l_max 13
_diffrn_reflns_limit_l_min -13
_diffrn_reflns_number 4906
_diffrn_reflns_theta_full 27.5
_diffrn_reflns_theta_max 27.5
_diffrn_reflns_theta_min 2.0
_diffrn_standards_decay_% 0
_diffrn_standards_interval_count 0
_diffrn_standards_interval_time 0
_diffrn_standards_number 0
_exptl_absorpt_coefficient_mu 2.234
_exptl_absorpt_correction_T_max 0.791
_exptl_absorpt_correction_T_min 0.697
_exptl_absorpt_correction_type multi-scan
_exptl_absorpt_process_details '(SADABS; Bruker, 2002)'
_exptl_crystal_colour Black
_exptl_crystal_density_diffrn 2.159
_exptl_crystal_density_method 'not measured'
_exptl_crystal_description Prism
_exptl_crystal_F_000 388
_exptl_crystal_size_max 0.13
_exptl_crystal_size_mid 0.11
_exptl_crystal_size_min 0.11
_refine_diff_density_max 0.39
_refine_diff_density_min -0.33
_refine_ls_extinction_method none
_refine_ls_goodness_of_fit_ref 1.04
_refine_ls_hydrogen_treatment constr
_refine_ls_matrix_type full
_refine_ls_number_parameters 118
_refine_ls_number_reflns 1469
_refine_ls_number_restraints 0
_refine_ls_restrained_S_all 1.04
_refine_ls_R_factor_all 0.027
_refine_ls_R_factor_gt 0.024
_refine_ls_shift/su_max 0.001
_refine_ls_shift/su_mean 0.000
_refine_ls_structure_factor_coef Fsqd
_refine_ls_weighting_details 'calc w = 1/[\s^2^(Fo^2^)+(0.0414P)^2^+0.0379P] where P = (Fo^2^+2Fc^2^)/3'
_refine_ls_weighting_scheme calc
_refine_ls_wR_factor_gt 0.064
_refine_ls_wR_factor_ref 0.065
_reflns_number_gt 1360
_reflns_number_total 1469
_reflns_threshold_expression I>2\s(I)
_cod_data_source_file bt6478.cif
_cod_data_source_block I
_cod_depositor_comments
;
The following automatic conversions were performed:
'_symmetry_cell_setting' value 'Monoclinic' changed to 'monoclinic'
according to '/home/saulius/struct/CIF-dictionaries/cif_core.dic'
dictionary named 'cif_core.dic' version 2.4.1 from
2010-06-29.

'_exptl_absorpt_correction_type' value 'Multi-scan' changed
to 'multi-scan' according to
'/home/saulius/struct/CIF-dictionaries/cif_core.dic' dictionary named
'cif_core.dic' version 2.4.1 from 2010-06-29.

Automatic conversion script
Id: cif_fix_enum 1527 2010-12-29 10:47:43Z saulius 

The following automatic conversions were performed:

'_symmetry_cell_setting' value 'Monoclinic' changed to 'monoclinic'
according to /home/saulius/struct/CIF-dictionaries/cif_core.dic
dictionary named 'cif_core.dic' version 2.4.1 from
2010-06-29.

'_exptl_absorpt_correction_type' value 'Multi-scan'
changed to 'multi-scan' according to
/home/saulius/struct/CIF-dictionaries/cif_core.dic dictionary named
'cif_core.dic' version 2.4.1 from 2010-06-29.

Automatic conversion script
Id: cif_fix_values 1715 2011-07-08 13:25:40Z adriana 
;
_cod_original_cell_volume 609.1(2)
_cod_original_sg_symbol_H-M 'P 21/m'
_cod_database_code 2203972
_cod_database_fobs_code 2203972

loop_
_symmetry_equiv_pos_as_xyz
'x, y, z'
'-x, y+1/2, -z'
'-x, -y, -z'
'x, -y-1/2, z'

loop_
_atom_site_label
_atom_site_fract_x
_atom_site_fract_y
_atom_site_fract_z
_atom_site_U_iso_or_equiv
_atom_site_adp_type
_atom_site_calc_flag
_atom_site_refinement_flags
_atom_site_occupancy
_atom_site_type_symbol
Mo1 0.99329(3) 0.7500 0.83276(3) 0.01880(10) Uani d S 1 Mo
Fe1 0.80930(5) 0.2500 0.81847(5) 0.02060(10) Uani d S 1 Fe
O1 0.8794(2) 0.5295(3) 0.7894(2) 0.0381(5) Uani d . 1 O
O2 1.0671(3) 0.7500 0.9968(2) 0.0388(7) Uani d S 1 O
O3 1.1433(4) 0.7500 0.7522(3) 0.0577(9) Uani d S 1 O
N1 0.5842(3) 0.2500 0.8650(3) 0.0252(6) Uani d S 1 N
N2 0.6595(3) 0.2500 0.6304(3) 0.0225(6) Uani d S 1 N
C1 0.5498(4) 0.2500 0.9819(3) 0.0310(10) Uani d S 1 C
C2 0.3985(4) 0.2500 1.0016(4) 0.0380(10) Uani d S 1 C
C3 0.2805(4) 0.2500 0.8997(4) 0.0380(10) Uani d S 1 C
C4 0.3128(4) 0.2500 0.7733(4) 0.0300(10) Uani d S 1 C
C5 0.4679(4) 0.2500 0.7622(3) 0.0250(10) Uani d S 1 C
C6 0.1979(4) 0.2500 0.6619(4) 0.0400(10) Uani d S 1 C
C7 0.2347(4) 0.2500 0.5446(4) 0.0340(10) Uani d S 1 C
C8 0.3922(4) 0.2500 0.5289(3) 0.0250(10) Uani d S 1 C
C9 0.5077(3) 0.2500 0.6361(3) 0.0220(10) Uani d S 1 C
C10 0.4368(4) 0.2500 0.4078(3) 0.0290(10) Uani d S 1 C
C11 0.5889(4) 0.2500 0.4024(4) 0.0300(10) Uani d S 1 C
C12 0.6965(4) 0.2500 0.5146(3) 0.0270(10) Uani d S 1 C
H1 0.6289 0.2500 1.0525 0.037 Uiso calc SR 1 H
H2 0.3782 0.2500 1.0844 0.045 Uiso calc SR 1 H
H3 0.1796 0.2500 0.9126 0.045 Uiso calc SR 1 H
H6 0.0953 0.2500 0.6699 0.048 Uiso calc SR 1 H
H7 0.1572 0.2500 0.4727 0.041 Uiso calc SR 1 H
H10 0.3635 0.2500 0.3332 0.034 Uiso calc SR 1 H
H11 0.6205 0.2500 0.3236 0.036 Uiso calc SR 1 H
H12 0.7998 0.2500 0.5086 0.032 Uiso calc SR 1 H

loop_
_atom_site_aniso_label
_atom_site_aniso_U_11
_atom_site_aniso_U_22
_atom_site_aniso_U_33
_atom_site_aniso_U_12
_atom_site_aniso_U_13
_atom_site_aniso_U_23
Mo1 0.0197(2) 0.0169(2) 0.0186(2) 0.000 0.00050(10) 0.000
Fe1 0.0187(2) 0.0181(2) 0.0227(3) 0.000 -0.0024(2) 0.000
O1 0.0480(10) 0.0240(10) 0.0360(10) -0.0130(10) -0.0100(10) 0.0042(8)
O2 0.047(2) 0.036(2) 0.0270(10) 0.000 -0.0120(10) 0.000
O3 0.043(2) 0.078(2) 0.061(2) 0.000 0.032(2) 0.000
N1 0.0260(10) 0.0250(10) 0.023(2) 0.000 0.0010(10) 0.000
N2 0.0210(10) 0.0200(10) 0.025(2) 0.000 -0.0010(10) 0.000
C1 0.031(2) 0.035(2) 0.024(2) 0.000 0.001(2) 0.000
C2 0.041(2) 0.045(2) 0.031(2) 0.000 0.015(2) 0.000
C3 0.032(2) 0.046(2) 0.038(2) 0.000 0.016(2) 0.000
C4 0.024(2) 0.033(2) 0.033(2) 0.000 0.003(2) 0.000
C5 0.023(2) 0.022(2) 0.027(2) 0.000 0.0010(10) 0.000
C6 0.017(2) 0.053(2) 0.047(3) 0.000 0.002(2) 0.000
C7 0.020(2) 0.046(2) 0.031(2) 0.000 -0.0050(10) 0.000
C8 0.023(2) 0.024(2) 0.027(2) 0.000 0.0000(10) 0.000
C9 0.022(2) 0.0160(10) 0.027(2) 0.000 0.0020(10) 0.000
C10 0.029(2) 0.031(2) 0.022(2) 0.000 -0.0040(10) 0.000
C11 0.037(2) 0.029(2) 0.024(2) 0.000 0.005(2) 0.000
C12 0.022(2) 0.027(2) 0.032(2) 0.000 0.0040(10) 0.000

loop_
_atom_type_symbol
_atom_type_description
_atom_type_scat_dispersion_real
_atom_type_scat_dispersion_imag
_atom_type_scat_source
C C 0.0033 0.0016 'International Tables Vol C Tables 4.2.6.8 and 6.1.1.4'
H H 0.0000 0.0000 'International Tables Vol C Tables 4.2.6.8 and 6.1.1.4'
N N 0.0061 0.0033 'International Tables Vol C Tables 4.2.6.8 and 6.1.1.4'
O O 0.0106 0.0060 'International Tables Vol C Tables 4.2.6.8 and 6.1.1.4'
Fe Fe 0.3463 0.8444 'International Tables Vol C Tables 4.2.6.8 and 6.1.1.4'
Mo Mo -1.6832 0.6857 'International Tables Vol C Tables 4.2.6.8 and 6.1.1.4'

loop_
_geom_angle_atom_site_label_1
_geom_angle_atom_site_label_2
_geom_angle_atom_site_label_3
_geom_angle_site_symmetry_1
_geom_angle_site_symmetry_3
_geom_angle
_geom_angle_publ_flag
O1 Mo1 O1 . 4_575 109.10(10) yes
O1 Mo1 O2 . . 110.60(10) yes
O1 Mo1 O3 . . 109.20(10) yes
O1 Mo1 O2 4_575 . 110.60(10) yes
O1 Mo1 O3 4_575 . 109.20(10) yes
O2 Mo1 O3 . . 108.4(2) yes
O1 Fe1 O1 . 4_565 135.90(10) yes
O1 Fe1 O2 . 3_767 91.20(10) yes
O1 Fe1 N1 . . 111.60(10) yes
O1 Fe1 N2 . . 90.80(10) yes
O1 Fe1 O2 4_565 3_767 91.20(10) yes
O1 Fe1 N1 4_565 . 111.60(10) yes
O1 Fe1 N2 4_565 . 90.80(10) yes
O2 Fe1 N1 3_767 . 97.90(10) yes
O2 Fe1 N2 3_767 . 174.80(10) yes
N1 Fe1 N2 . . 76.90(10) yes
Mo1 O1 Fe1 . . 153.40(10) yes
Mo1 O2 Fe1 . 3_767 170.2(2) yes
C1 N1 C5 . . 118.7(3) no
C1 N1 Fe1 . . 126.6(2) no
C5 N1 Fe1 . . 114.7(2) no
C12 N2 C9 . . 117.0(3) no
C12 N2 Fe1 . . 129.3(2) no
C9 N2 Fe1 . . 113.7(2) no
N1 C1 C2 . . 122.0(4) no
C3 C2 C1 . . 120.1(4) no
C2 C3 C4 . . 119.6(3) no
C5 C4 C6 . . 119.9(3) no
C5 C4 C3 . . 116.6(3) no
C6 C4 C3 . . 123.5(3) no
N1 C5 C4 . . 123.1(3) no
N1 C5 C9 . . 117.8(3) no
C4 C5 C9 . . 119.1(3) no
C7 C6 C4 . . 121.1(3) no
C6 C7 C8 . . 120.8(3) no
C9 C8 C10 . . 117.4(3) no
C9 C8 C7 . . 119.6(3) no
C10 C8 C7 . . 123.0(3) no
N2 C9 C8 . . 123.7(3) no
N2 C9 C5 . . 116.8(3) no
C8 C9 C5 . . 119.5(3) no
C11 C10 C8 . . 118.8(3) no
C10 C11 C12 . . 119.8(4) no
N2 C12 C11 . . 123.3(3) no
N1 C1 H1 . . 119.0 no
C2 C1 H1 . . 119.0 no
C3 C2 H2 . . 119.9 no
C1 C2 H2 . . 119.9 no
C2 C3 H3 . . 120.2 no
C4 C3 H3 . . 120.2 no
C7 C6 H6 . . 119.4 no
C4 C6 H6 . . 119.4 no
C6 C7 H7 . . 119.6 no
C8 C7 H7 . . 119.6 no
C11 C10 H10 . . 120.6 no
C8 C10 H10 . . 120.6 no
C10 C11 H11 . . 120.1 no
C12 C11 H11 . . 120.1 no
N2 C12 H12 . . 118.3 no
C11 C12 H12 . . 118.3 no

loop_
_geom_bond_atom_site_label_1
_geom_bond_atom_site_label_2
_geom_bond_site_symmetry_2
_geom_bond_distance
_geom_bond_publ_flag
Mo1 O1 . 1.778(2) yes
Mo1 O1 4_575 1.778(2) yes
Mo1 O2 . 1.748(2) yes
Mo1 O3 . 1.708(3) yes
Fe1 O1 . 1.980(2) yes
Fe1 O1 4_565 1.980(2) yes
Fe1 O2 3_767 2.068(3) yes
Fe1 N1 . 2.143(3) yes
Fe1 N2 . 2.190(3) yes
N1 C1 . 1.332(4) no
N1 C5 . 1.361(4) no
N2 C12 . 1.331(4) no
N2 C9 . 1.359(4) no
C1 C2 . 1.395(5) no
C2 C3 . 1.364(5) no
C3 C4 . 1.423(5) no
C4 C5 . 1.403(5) no
C4 C6 . 1.416(5) no
C5 C9 . 1.447(5) no
C6 C7 . 1.345(5) no
C7 C8 . 1.437(5) no
C8 C9 . 1.388(5) no
C8 C10 . 1.414(5) no
C10 C11 . 1.361(5) no
C11 C12 . 1.386(5) no
C1 H1 . 0.93 no
C2 H2 . 0.93 no
C3 H3 . 0.93 no
C6 H6 . 0.93 no
C7 H7 . 0.93 no
C10 H10 . 0.93 no
C11 H11 . 0.93 no
C12 H12 . 0.93 no

loop_
_geom_torsion_atom_site_label_1
_geom_torsion_atom_site_label_2
_geom_torsion_atom_site_label_3
_geom_torsion_atom_site_label_4
_geom_torsion_site_symmetry_1
_geom_torsion_site_symmetry_4
_geom_torsion
_geom_torsion_publ_flag
O3 Mo1 O1 Fe1 . . 100.9(3) no
O2 Mo1 O1 Fe1 . . -18.2(3) no
O1 Mo1 O1 Fe1 4_575 . -139.9(2) no
O1 Fe1 O1 Mo1 4_565 . -85.0(3) no
O2 Fe1 O1 Mo1 3_767 . 7.9(3) no
N1 Fe1 O1 Mo1 . . 106.8(3) no
N2 Fe1 O1 Mo1 . . -176.9(3) no
O3 Mo1 O2 Fe1 . 3_767 0.0 no
O1 Mo1 O2 Fe1 . 3_767 119.60(10) no
O1 Mo1 O2 Fe1 4_575 3_767 -119.60(10) no
O1 Fe1 N1 C1 4_565 . 94.40(10) no
O1 Fe1 N1 C1 . . -94.40(10) no
O2 Fe1 N1 C1 3_767 . 0.0 no
N2 Fe1 N1 C1 . . 180.0 no
O1 Fe1 N1 C5 4_565 . -85.60(10) no
O1 Fe1 N1 C5 . . 85.60(10) no
O2 Fe1 N1 C5 3_767 . 180.0 no
N2 Fe1 N1 C5 . . 0.0 no
O1 Fe1 N2 C12 4_565 . -68.00(10) no
O1 Fe1 N2 C12 . . 68.00(10) no
O2 Fe1 N2 C12 3_767 . 180.0 no
N1 Fe1 N2 C12 . . 180.0 no
O1 Fe1 N2 C9 4_565 . 112.00(10) no
O1 Fe1 N2 C9 . . -112.00(10) no
O2 Fe1 N2 C9 3_767 . 0.0 no
N1 Fe1 N2 C9 . . 0.0 no
C5 N1 C1 C2 . . 0.0 no
Fe1 N1 C1 C2 . . 180.0 no
N1 C1 C2 C3 . . 0.0 no
C1 C2 C3 C4 . . 0.0 no
C2 C3 C4 C5 . . 0.0 no
C2 C3 C4 C6 . . 180.0 no
C1 N1 C5 C4 . . 0.0 no
Fe1 N1 C5 C4 . . 180.0 no
C1 N1 C5 C9 . . 180.0 no
Fe1 N1 C5 C9 . . 0.0 no
C6 C4 C5 N1 . . 180.0 no
C3 C4 C5 N1 . . 0.0 no
C6 C4 C5 C9 . . 0.0 no
C3 C4 C5 C9 . . 180.0 no
C5 C4 C6 C7 . . 0.0 no
C3 C4 C6 C7 . . 180.0 no
C4 C6 C7 C8 . . 0.0 no
C6 C7 C8 C9 . . 0.0 no
C6 C7 C8 C10 . . 180.0 no
C12 N2 C9 C8 . . 0.0 no
Fe1 N2 C9 C8 . . 180.0 no
C12 N2 C9 C5 . . 180.0 no
Fe1 N2 C9 C5 . . 0.0 no
C10 C8 C9 N2 . . 0.0 no
C7 C8 C9 N2 . . 180.0 no
C10 C8 C9 C5 . . 180.0 no
C7 C8 C9 C5 . . 0.0 no
N1 C5 C9 N2 . . 0.0 no
C4 C5 C9 N2 . . 180.0 no
N1 C5 C9 C8 . . 180.0 no
C4 C5 C9 C8 . . 0.0 no
C9 C8 C10 C11 . . 0.0 no
C7 C8 C10 C11 . . 180.0 no
C8 C10 C11 C12 . . 0.0 no
C9 N2 C12 C11 . . 0.0 no
Fe1 N2 C12 C11 . . 180.0 no
C10 C11 C12 N2 . . 0.0 no
